data_2214396
loop_
_publ_author_name
'Butcher, Ray J.'
'Jasinski, Jerry P.'
'Sarojini, B.K.'
'Yathirajan, H. S.'
'Bindya, S'
'Narayana, B.'

_publ_section_title
;
 1,5-Bis(4-fluorophenyl)penta-1,4-dien-3-one
;
_journal_coeditor_code TK2156
_journal_issue 7
_journal_name_full 'Acta Crystallographica Section E'
_journal_page_first o3213
_journal_page_last o3214
_journal_paper_doi 10.1107/S1600536807026116
_journal_volume 63
_journal_year 2007
_chemical_formula_iupac 'C17 H12 F2 O'
_chemical_formula_moiety 'C17 H12 F2 O'
_chemical_formula_sum 'C17 H12 F2 O'
_chemical_formula_weight 270.27
_chemical_name_systematic
;
1,5-Bis(4-fluorophenyl)penta-1,4-dien-3-one
;
_space_group_crystal_system monoclinic
_space_group_IT_number 9
_space_group_name_Hall 'C -2yc'
_space_group_name_H-M_alt 'C 1 c 1'
_audit_creation_method SHELXL-97
_cell_angle_alpha 90
_cell_angle_beta 90.868(4)
_cell_angle_gamma 90
_cell_formula_units_Z 12
_cell_length_a 90.019(14)
_cell_length_b 5.8228(9)
_cell_length_c 7.5301(12)
_cell_measurement_reflns_used 4065
_cell_measurement_temperature 173
_cell_measurement_theta_max 28.1
_cell_measurement_theta_min 2.7
_cell_volume 3946.5(11)
_computing_cell_refinement SMART
_computing_data_collection 'SMART (Bruker, 2000)'
_computing_data_reduction 'SAINT (Bruker, 2006)'
_computing_molecular_graphics 'ORTEP-3 (Farrugia, 1997)'
_computing_publication_material 'SHELXTL (Bruker, 2000)'
_computing_structure_refinement 'SHELXL97 (Sheldrick, 1997)'
_computing_structure_solution 'SHELXS90 (Sheldrick, 1990)'
_diffrn_measured_fraction_theta_full 0.992
_diffrn_measured_fraction_theta_max 0.990
_diffrn_measurement_device_type 'Bruker SMART CCD area-detector'
_diffrn_measurement_method '\f and \w'
_diffrn_radiation_type MoK\a
_diffrn_radiation_wavelength 0.71073
_diffrn_reflns_av_R_equivalents 0.0353
_diffrn_reflns_limit_h_max 122
_diffrn_reflns_limit_h_min -122
_diffrn_reflns_limit_k_max 7
_diffrn_reflns_limit_k_min 0
_diffrn_reflns_limit_l_max 10
_diffrn_reflns_limit_l_min 0
_diffrn_reflns_number 5194
_diffrn_reflns_theta_full 25.0
_diffrn_reflns_theta_max 29.06
_diffrn_reflns_theta_min 0.90
_exptl_absorpt_coefficient_mu 0.103
_exptl_absorpt_correction_type none
_exptl_crystal_colour colorless
_exptl_crystal_density_diffrn 1.365
_exptl_crystal_density_method 'not measured'
_exptl_crystal_description chunk
_exptl_crystal_F_000 1680
_exptl_crystal_size_max 0.50
_exptl_crystal_size_mid 0.25
_exptl_crystal_size_min 0.15
_refine_diff_density_max 0.579
_refine_diff_density_min -0.326
_refine_ls_abs_structure_details 'Flack (1983), 4789 Friedel pairs'
_refine_ls_abs_structure_Flack 0.0(13)
_refine_ls_extinction_method none
_refine_ls_goodness_of_fit_ref 1.06
_refine_ls_hydrogen_treatment constr
_refine_ls_matrix_type full
_refine_ls_number_parameters 541
_refine_ls_number_reflns 5194
_refine_ls_number_restraints 50
_refine_ls_restrained_S_all 1.06
_refine_ls_R_factor_gt 0.094
_refine_ls_shift/su_max 0.035
_refine_ls_structure_factor_coef Fsqd
_refine_ls_weighting_details 'calc w=1/[\s^2^(Fo^2^)+(0.144P)^2^+6.6257P] where P=(Fo^2^+2Fc^2^)/3'
_refine_ls_weighting_scheme calc
_refine_ls_wR_factor_ref 0.275
_reflns_number_gt 3837
_reflns_number_total 5194
_reflns_threshold_expression I>2\s(I)
_cod_data_source_file tk2156.cif
_cod_data_source_block I
_cod_depositor_comments
;
 Updating space group information and adding the symmetry operation list.

 Antanas Vaitkus,
 2018-06-15
;
_cod_database_code 2214396
_cod_database_fobs_code 2214396

loop_
_space_group_symop_id
_space_group_symop_operation_xyz
1 x,y,z
2 x,-y,z+1/2
3 x+1/2,y+1/2,z
4 x+1/2,-y+1/2,z+1/2

loop_
_atom_site_type_symbol
_atom_site_label
_atom_site_fract_x
_atom_site_fract_y
_atom_site_fract_z
_atom_site_U_iso_or_equiv
_atom_site_adp_type
_atom_site_calc_flag
_atom_site_refinement_flags
_atom_site_occupancy
_atom_site_disorder_assembly
_atom_site_disorder_group
F F1A 0.27702(2) 1.0336(4) -0.16569(16) 0.0621(6) Uani d . 1 . .
F F2A 0.12761(2) 0.8795(4) 0.39939(18) 0.0603(6) Uani d . 1 . .
O O1A 0.20685(3) 0.1533(4) 0.0811(3) 0.0507(6) Uani d . 1 . .
C C1A 0.24120(3) 0.6308(5) -0.0358(3) 0.0296(6) Uani d . 1 . .
C C2A 0.25580(3) 0.5584(5) -0.0047(4) 0.0400(7) Uani d . 1 . .
H H2AA 0.2574 0.4113 0.0469 0.048 Uiso calc R 1 . .
C C3A 0.26790(3) 0.6875(6) -0.0444(4) 0.0417(8) Uani d . 1 . .
H H3AA 0.2777 0.6350 -0.0192 0.050 Uiso calc R 1 . .
C C4A 0.26526(3) 0.9004(6) -0.1237(3) 0.0372(7) Uani d . 1 . .
C C5A 0.25130(3) 0.9750(5) -0.1640(3) 0.0315(6) Uani d . 1 . .
H H5AA 0.2499 1.1163 -0.2249 0.038 Uiso calc R 1 . .
C C6A 0.23928(3) 0.8451(5) -0.1163(3) 0.0310(6) Uani d . 1 . .
H H6AA 0.2295 0.9017 -0.1384 0.037 Uiso calc R 1 . .
C C7A 0.22878(3) 0.4774(5) 0.0134(4) 0.0391(7) Uani d . 1 . .
H H7AA 0.2310 0.3192 0.0286 0.047 Uiso calc R 1 . .
C C8A 0.21516(3) 0.5388(5) 0.0376(3) 0.0342(7) Uani d . 1 . .
H H8AA 0.2123 0.6951 0.0255 0.041 Uiso calc R 1 . .
C C9A 0.20407(3) 0.3606(5) 0.0845(3) 0.0353(7) Uani d . 1 . .
C C10A 0.18896(3) 0.4326(5) 0.1406(4) 0.0385(7) Uani d . 1 . .
H H10A 0.1816 0.3160 0.1452 0.046 Uiso calc R 1 . .
C C11A 0.18483(3) 0.6404(5) 0.1841(3) 0.0311(6) Uani d . 1 . .
H H11A 0.1920 0.7596 0.1791 0.037 Uiso calc R 1 . .
C C12A 0.16973(3) 0.7010(5) 0.2404(3) 0.0283(6) Uani d . 1 . .
C C13A 0.15755(3) 0.5540(5) 0.2024(3) 0.0300(6) Uani d . 1 . .
H H13A 0.1590 0.4146 0.1395 0.036 Uiso calc R 1 . .
C C14A 0.14334(3) 0.6158(5) 0.2582(4) 0.0348(7) Uani d . 1 . .
H H14A 0.1350 0.5184 0.2361 0.042 Uiso calc R 1 . .
C C15A 0.14170(3) 0.8213(5) 0.3459(4) 0.0389(7) Uani d . 1 . .
C C16A 0.15295(3) 0.9684(5) 0.3852(4) 0.0364(7) Uani d . 1 . .
H H16A 0.1512 1.1078 0.4473 0.044 Uiso calc R 1 . .
C C17A 0.16707(3) 0.9064(4) 0.3308(3) 0.0299(6) Uani d . 1 . .
H H17A 0.1752 1.0067 0.3557 0.036 Uiso calc R 1 . .
F F1B 0.11450(2) 0.3744(4) 0.4610(2) 0.0547(6) Uani d . 1 . .
F F2B -0.03545(2) 0.5312(4) 1.0134(2) 0.0534(6) Uani d . 1 . .
O O1B 0.03519(3) -0.3460(4) 0.7792(3) 0.0456(6) Uani d . 1 . .
C C1B 0.07269(3) 0.1959(5) 0.6194(3) 0.0272(6) Uani d . 1 . .
C C2B 0.08485(3) 0.0555(4) 0.6522(3) 0.0291(6) Uani d . 1 . .
H H2BA 0.0834 -0.0860 0.7123 0.035 Uiso calc R 1 . .
C C3B 0.09880(3) 0.1140(5) 0.6010(4) 0.0348(7) Uani d . 1 . .
H H3BA 0.1070 0.0153 0.6256 0.042 Uiso calc R 1 . .
C C4B 0.10081(3) 0.3173(6) 0.5135(4) 0.0356(7) Uani d . 1 . .
C C5B 0.08905(3) 0.4645(5) 0.4777(4) 0.0357(7) Uani d . 1 . .
H H5BA 0.0906 0.6053 0.4171 0.043 Uiso calc R 1 . .
C C6B 0.07488(3) 0.4028(5) 0.5320(3) 0.0338(7) Uani d . 1 . .
H H6BA 0.0667 0.5024 0.5092 0.041 Uiso calc R 1 . .
C C7B 0.05745(3) 0.1417(5) 0.6736(3) 0.0283(6) Uani d . 1 . .
H H7BA 0.0505 0.2639 0.6776 0.034 Uiso calc R 1 . .
C C8B 0.05280(3) -0.0686(5) 0.7175(3) 0.0293(6) Uani d . 1 . .
H H8BA 0.0601 -0.1860 0.7145 0.035 Uiso calc R 1 . .
C C9B 0.03801(3) -0.1415(4) 0.7694(3) 0.0260(6) Uani d . 1 . .
C C10B 0.02679(3) 0.0351(5) 0.8148(4) 0.0327(7) Uani d . 1 . .
H H10B 0.0297 0.1914 0.8253 0.039 Uiso calc R 1 . .
C C11B 0.01251(3) -0.0249(4) 0.8412(3) 0.0250(6) Uani d . 1 . .
H H11B 0.0102 -0.1832 0.8281 0.030 Uiso calc R 1 . .
C C12B 0.00010(3) 0.1266(5) 0.8881(3) 0.0287(6) Uani d . 1 . .
C C13B -0.01418(3) 0.0495(5) 0.8496(3) 0.0271(6) Uani d . 1 . .
H H13B -0.0157 -0.0957 0.7947 0.032 Uiso calc R 1 . .
C C14B -0.02632(3) 0.1887(5) 0.8927(4) 0.0353(7) Uani d . 1 . .
H H14B -0.0362 0.1401 0.8666 0.042 Uiso calc R 1 . .
C C15B -0.02373(3) 0.3929(5) 0.9720(4) 0.0359(7) Uani d . 1 . .
C C16B -0.00952(3) 0.4799(5) 1.0111(4) 0.0346(7) Uani d . 1 . .
H H16B -0.0082 0.6266 1.0642 0.041 Uiso calc R 1 . .
C C17B 0.00251(3) 0.3412(5) 0.9686(4) 0.0312(6) Uani d . 1 . .
H H17B 0.0123 0.3917 0.9940 0.037 Uiso calc R 1 . .
F F1CA 0.44648(3) 0.4141(6) -0.3573(4) 0.0623(9) Uani d P 0.6844(16) A 1
F F2CA 0.29806(3) 0.5303(6) 0.2078(4) 0.0578(8) Uani d P 0.6844(16) A 1
O O1CA 0.36780(3) -0.3478(5) -0.0692(6) 0.0507(8) Uani d P 0.6844(16) A 1
F F1CB 0.44252(7) 0.5412(14) -0.3731(10) 0.0623(9) Uani d P 0.32 A 2
F F2CB 0.29393(7) 0.3939(13) 0.1870(10) 0.0578(8) Uani d P 0.32 A 2
O O1CB 0.37554(8) -0.3589(12) -0.0905(12) 0.0507(8) Uani d P 0.32 A 2
C C1C 0.405100(18) 0.1904(3) -0.2208(2) 0.0276(8) Uani d PG 0.6844(16) A 1
C C2C 0.41751(2) 0.0561(3) -0.1830(3) 0.0289(9) Uani d PG 0.6844(16) A 1
H H2CA 0.4164 -0.0873 -0.1245 0.035 Uiso calc PR 0.6844(16) A 1
C C3C 0.431549(19) 0.1317(4) -0.2306(4) 0.0364(10) Uani d PG 0.6844(16) A 1
H H3CA 0.4400 0.0399 -0.2047 0.044 Uiso calc PR 0.6844(16) A 1
C C4C 0.43317(2) 0.3416(5) -0.3161(4) 0.0306(9) Uani d PG 0.6844(16) A 1
C C5C 0.42076(3) 0.4759(4) -0.3539(4) 0.0279(8) Uani d PG 0.6844(16) A 1
H H5CA 0.4219 0.6193 -0.4124 0.034 Uiso calc PR 0.6844(16) A 1
C C6C 0.40672(2) 0.4003(3) -0.3063(3) 0.0253(8) Uani d PG 0.6844(16) A 1
H H6CA 0.3982 0.4921 -0.3322 0.030 Uiso calc PR 0.6844(16) A 1
C C1CD 0.40875(5) 0.1069(7) -0.2267(6) 0.0276(8) Uani d PG 0.32 A 2
C C2CD 0.42367(5) 0.0520(8) -0.2028(7) 0.0289(9) Uani d PG 0.32 A 2
H H2CB 0.4264 -0.0918 -0.1527 0.035 Uiso calc PR 0.3156(16) A 2
C C3CD 0.43457(4) 0.2075(10) -0.2523(9) 0.0364(10) Uani d PG 0.32 A 2
H H3CB 0.4448 0.1700 -0.2360 0.044 Uiso calc PR 0.3156(16) A 2
C C4CD 0.43054(6) 0.4180(10) -0.3256(9) 0.0306(9) Uani d PG 0.32 A 2
C C5CD 0.41561(6) 0.4729(8) -0.3495(9) 0.0279(8) Uani d PG 0.32 A 2
H H5CB 0.4129 0.6168 -0.3996 0.034 Uiso calc PR 0.3156(16) A 2
C C6CD 0.40472(5) 0.3174(7) -0.3000(7) 0.0253(8) Uani d PG 0.32 A 2
H H6CB 0.3945 0.3549 -0.3163 0.030 Uiso calc PR 0.3156(16) A 2
C C9C 0.37021(4) -0.1462(4) -0.0794(5) 0.0342(5) Uani d . 1 . .
C C7CA 0.38965(4) 0.1354(7) -0.1664(5) 0.0314(8) Uani d P 0.6844(16) A 1
H H7CA 0.3827 0.2576 -0.1600 0.038 Uiso calc PR 0.6844(16) A 1
C C8CA 0.38508(4) -0.0754(8) -0.1261(6) 0.0346(10) Uani d P 0.6844(16) A 1
H H8CA 0.3924 -0.1928 -0.1283 0.042 Uiso calc PR 0.6844(16) A 1
C C10C 0.35928(4) 0.0388(6) -0.0231(5) 0.0273(8) Uani d P 0.6844(16) A 1
H H10C 0.3623 0.1935 -0.0067 0.033 Uiso calc PR 0.6844(16) A 1
C C11C 0.34513(4) -0.0255(6) 0.0025(5) 0.0260(7) Uani d P 0.6844(16) A 1
H H11C 0.3426 -0.1827 -0.0133 0.031 Uiso calc PR 0.6844(16) A 1
C C7CB 0.39565(10) -0.0167(16) -0.1759(11) 0.0314(8) Uani d P 0.32 A 2
H H7CB 0.3981 -0.1737 -0.1569 0.038 Uiso calc PR 0.3156(16) A 2
C C8CB 0.38114(10) 0.0166(18) -0.1467(13) 0.0346(10) Uani d P 0.32 A 2
H H8CB 0.3775 0.1659 -0.1732 0.042 Uiso calc PR 0.3156(16) A 2
C C10D 0.35532(10) -0.0780(15) -0.0381(11) 0.0273(8) Uani d P 0.32 A 2
H H10D 0.3479 -0.1931 -0.0349 0.033 Uiso calc PR 0.3156(16) A 2
C C11D 0.35145(9) 0.1373(14) -0.0040(11) 0.0260(7) Uani d P 0.32 A 2
H H11D 0.3589 0.2513 -0.0197 0.031 Uiso calc PR 0.3156(16) A 2
C C12C 0.333494(17) 0.1331(3) 0.0532(2) 0.0227(8) Uani d PG 0.6844(16) A 1
C C13C 0.319100(19) 0.0514(3) 0.0286(3) 0.0256(8) Uani d PG 0.6844(16) A 1
H H13C 0.3175 -0.0940 -0.0255 0.031 Uiso calc PR 0.6844(16) A 1
C C14C 0.307097(17) 0.1826(4) 0.0830(4) 0.0325(9) Uani d PG 0.6844(16) A 1
H H14C 0.2973 0.1268 0.0662 0.039 Uiso calc PR 0.6844(16) A 1
C C15C 0.30949(2) 0.3954(4) 0.1621(4) 0.0267(9) Uani d PG 0.6844(16) A 1
C C16C 0.32388(3) 0.4770(4) 0.1867(4) 0.0288(9) Uani d PG 0.6844(16) A 1
H H16C 0.3255 0.6225 0.2407 0.035 Uiso calc PR 0.6844(16) A 1
C C17C 0.33589(2) 0.3459(3) 0.1322(3) 0.0242(8) Uani d PG 0.6844(16) A 1
H H17C 0.3457 0.4017 0.1491 0.029 Uiso calc PR 0.6844(16) A 1
C C12D 0.33677(4) 0.2175(7) 0.0559(6) 0.0227(8) Uani d PG 0.32 A 2
C C13D 0.32559(5) 0.0627(8) 0.0101(7) 0.0256(8) Uani d PG 0.32 A 2
H H13D 0.3280 -0.0762 -0.0491 0.031 Uiso calc PR 0.3156(16) A 2
C C14D 0.31092(4) 0.1112(10) 0.0510(8) 0.0325(9) Uani d PG 0.32 A 2
H H14D 0.3033 0.0055 0.0198 0.039 Uiso calc PR 0.3156(16) A 2
C C15D 0.30742(4) 0.3145(11) 0.1377(8) 0.0267(9) Uani d PG 0.32 A 2
C C16D 0.31859(6) 0.4692(10) 0.1834(9) 0.0288(9) Uani d PG 0.32 A 2
H H16D 0.3162 0.6082 0.2427 0.035 Uiso calc PR 0.3156(16) A 2
C C17D 0.33327(5) 0.4207(8) 0.1425(8) 0.0242(8) Uani d PG 0.32 A 2
H H17D 0.3409 0.5265 0.1738 0.029 Uiso calc PR 0.3156(16) A 2

loop_
_atom_site_aniso_label
_atom_site_aniso_U_11
_atom_site_aniso_U_22
_atom_site_aniso_U_33
_atom_site_aniso_U_12
_atom_site_aniso_U_13
_atom_site_aniso_U_23
F1A 0.0356(9) 0.0683(13) 0.0826(15) -0.0186(9) 0.0055(9) 0.0110(12)
F2A 0.0407(9) 0.0771(14) 0.0639(12) 0.0103(10) 0.0235(8) -0.0040(11)
O1A 0.0467(11) 0.0380(12) 0.0679(15) 0.0046(10) 0.0145(10) 0.0030(11)
C1A 0.0286(11) 0.0370(13) 0.0233(11) 0.0004(10) 0.0032(9) -0.0070(10)
C2A 0.0576(17) 0.0244(12) 0.0377(15) 0.0124(12) -0.0068(13) -0.0056(11)
C3A 0.0292(12) 0.0463(16) 0.0497(17) 0.0055(12) 0.0006(12) 0.0048(14)
C4A 0.0349(12) 0.0496(16) 0.0273(13) -0.0104(12) 0.0049(10) -0.0032(12)
C5A 0.0392(13) 0.0261(12) 0.0294(13) -0.0065(10) 0.0025(10) -0.0001(10)
C6A 0.0278(11) 0.0394(14) 0.0257(12) 0.0039(11) -0.0009(9) -0.0016(11)
C7A 0.0507(16) 0.0369(14) 0.0297(14) -0.0046(12) 0.0004(12) 0.0024(11)
C8A 0.0312(12) 0.0361(13) 0.0352(14) 0.0015(11) 0.0002(10) -0.0067(11)
C9A 0.0418(14) 0.0324(14) 0.0314(14) 0.0032(11) -0.0072(11) -0.0051(11)
C10A 0.0445(15) 0.0317(13) 0.0392(14) -0.0131(11) -0.0057(12) 0.0144(11)
C11A 0.0233(10) 0.0400(14) 0.0301(12) -0.0008(10) 0.0012(9) -0.0071(11)
C12A 0.0280(11) 0.0304(12) 0.0265(12) -0.0001(10) -0.0017(9) 0.0055(10)
C13A 0.0275(11) 0.0338(13) 0.0288(12) -0.0002(10) 0.0014(9) -0.0027(11)
C14A 0.0247(11) 0.0396(14) 0.0400(14) -0.0037(11) -0.0002(10) 0.0097(12)
C15A 0.0416(14) 0.0482(16) 0.0271(13) 0.0147(12) 0.0092(11) 0.0026(12)
C16A 0.0495(15) 0.0321(13) 0.0280(13) 0.0050(12) 0.0061(11) 0.0027(11)
C17A 0.0405(13) 0.0239(11) 0.0253(11) -0.0048(10) -0.0006(10) -0.0052(10)
F1B 0.0345(9) 0.0549(11) 0.0748(14) -0.0174(9) 0.0101(9) 0.0090(10)
F2B 0.0378(9) 0.0656(12) 0.0569(12) 0.0209(9) 0.0065(8) -0.0092(10)
O1B 0.0501(12) 0.0207(9) 0.0663(15) 0.0024(9) 0.0086(11) 0.0016(10)
C1B 0.0268(11) 0.0370(13) 0.0178(11) -0.0028(10) 0.0050(9) -0.0005(10)
C2B 0.0401(13) 0.0184(11) 0.0289(13) 0.0015(10) -0.0021(10) -0.0008(10)
C3B 0.0330(13) 0.0378(15) 0.0338(14) 0.0066(12) 0.0064(11) 0.0021(12)
C4B 0.0225(11) 0.0398(15) 0.0447(16) -0.0039(11) 0.0065(11) -0.0066(13)
C5B 0.0517(16) 0.0265(13) 0.0290(13) -0.0072(12) 0.0035(12) 0.0037(11)
C6B 0.0354(13) 0.0369(14) 0.0289(13) 0.0106(11) -0.0032(10) -0.0119(11)
C7B 0.0323(12) 0.0256(12) 0.0269(12) 0.0093(10) 0.0024(10) -0.0069(10)
C8B 0.0199(10) 0.0421(14) 0.0262(11) -0.0023(10) 0.0113(9) 0.0048(11)
C9B 0.0204(9) 0.0256(11) 0.0323(12) 0.0037(9) 0.0096(9) -0.0056(10)
C10B 0.0308(12) 0.0289(13) 0.0386(14) 0.0013(10) 0.0086(11) -0.0116(11)
C11B 0.0218(10) 0.0242(11) 0.0291(12) -0.0032(9) 0.0061(9) 0.0013(10)
C12B 0.0273(11) 0.0279(12) 0.0311(13) 0.0072(10) 0.0033(10) -0.0021(10)
C13B 0.0245(11) 0.0293(12) 0.0276(12) -0.0002(10) 0.0059(9) -0.0040(10)
C14B 0.0251(11) 0.0477(16) 0.0331(14) -0.0032(12) 0.0006(10) 0.0069(13)
C15B 0.0270(12) 0.0405(15) 0.0406(15) 0.0102(11) 0.0079(11) -0.0010(13)
C16B 0.0427(15) 0.0309(14) 0.0301(14) -0.0022(12) 0.0014(11) -0.0019(11)
C17B 0.0279(12) 0.0348(14) 0.0309(13) -0.0037(11) 0.0033(10) 0.0031(11)
F1CA 0.0393(12) 0.083(2) 0.0649(14) -0.0235(13) 0.0191(11) -0.0180(17)
F2CA 0.0422(13) 0.0632(18) 0.0680(16) 0.0179(13) 0.0017(12) -0.0168(15)
O1CA 0.0414(17) 0.0303(10) 0.0809(17) -0.0108(16) 0.0130(17) -0.0017(18)
F1CB 0.0393(12) 0.083(2) 0.0649(14) -0.0235(13) 0.0191(11) -0.0180(17)
F2CB 0.0422(13) 0.0632(18) 0.0680(16) 0.0179(13) 0.0017(12) -0.0168(15)
O1CB 0.0414(17) 0.0303(10) 0.0809(17) -0.0108(16) 0.0130(17) -0.0017(18)
C1C 0.0400(17) 0.0231(19) 0.0196(13) -0.0020(14) -0.0004(12) -0.0015(13)
C2C 0.028(2) 0.0340(15) 0.0244(14) 0.0012(16) -0.0020(14) 0.0006(12)
C3C 0.0444(19) 0.030(2) 0.0345(17) 0.0000(17) 0.0019(15) -0.0008(16)
C4C 0.0306(15) 0.025(2) 0.0364(16) -0.0028(14) 0.0039(12) -0.0045(15)
C5C 0.027(2) 0.0336(14) 0.0235(13) -0.0114(15) 0.0017(13) 0.0035(11)
C6C 0.0295(14) 0.0172(19) 0.0290(14) -0.0061(14) -0.0007(11) -0.0018(14)
C1CD 0.0400(17) 0.0231(19) 0.0196(13) -0.0020(14) -0.0004(12) -0.0015(13)
C2CD 0.028(2) 0.0340(15) 0.0244(14) 0.0012(16) -0.0020(14) 0.0006(12)
C3CD 0.0444(19) 0.030(2) 0.0345(17) 0.0000(17) 0.0019(15) -0.0008(16)
C4CD 0.0306(15) 0.025(2) 0.0364(16) -0.0028(14) 0.0039(12) -0.0045(15)
C5CD 0.027(2) 0.0336(14) 0.0235(13) -0.0114(15) 0.0017(13) 0.0035(11)
C6CD 0.0295(14) 0.0172(19) 0.0290(14) -0.0061(14) -0.0007(11) -0.0018(14)
C9C 0.0316(10) 0.0308(10) 0.0403(12) -0.0035(15) -0.0008(9) 0.0014(16)
C7CA 0.0360(17) 0.0346(16) 0.0236(15) 0.0085(13) -0.0015(13) -0.0059(14)
C8CA 0.0253(16) 0.040(2) 0.0391(17) 0.0028(15) 0.0026(14) -0.0049(18)
C10C 0.0328(16) 0.0210(16) 0.0282(15) -0.0005(13) 0.0042(13) 0.0019(14)
C11C 0.0266(15) 0.0231(14) 0.0283(16) 0.0018(12) -0.0021(12) -0.0070(13)
C7CB 0.0360(17) 0.0346(16) 0.0236(15) 0.0085(13) -0.0015(13) -0.0059(14)
C8CB 0.0253(16) 0.040(2) 0.0391(17) 0.0028(15) 0.0026(14) -0.0049(18)
C10D 0.0328(16) 0.0210(16) 0.0282(15) -0.0005(13) 0.0042(13) 0.0019(14)
C11D 0.0266(15) 0.0231(14) 0.0283(16) 0.0018(12) -0.0021(12) -0.0070(13)
C12C 0.0214(14) 0.0251(19) 0.0214(12) -0.0034(13) -0.0077(10) 0.0012(14)
C13C 0.0082(14) 0.0335(16) 0.0351(16) 0.0028(14) -0.0035(14) 0.0026(13)
C14C 0.0238(16) 0.042(2) 0.0316(16) -0.0044(15) -0.0074(13) 0.0026(16)
C15C 0.0240(14) 0.026(2) 0.0296(15) -0.0017(14) -0.0015(12) -0.0079(15)
C16C 0.018(2) 0.0306(15) 0.0371(16) -0.0057(15) -0.0082(15) 0.0037(12)
C17C 0.0299(15) 0.0127(17) 0.0299(14) 0.0041(13) -0.0044(12) 0.0005(14)
C12D 0.0214(14) 0.0251(19) 0.0214(12) -0.0034(13) -0.0077(10) 0.0012(14)
C13D 0.0082(14) 0.0335(16) 0.0351(16) 0.0028(14) -0.0035(14) 0.0026(13)
C14D 0.0238(16) 0.042(2) 0.0316(16) -0.0044(15) -0.0074(13) 0.0026(16)
C15D 0.0240(14) 0.026(2) 0.0296(15) -0.0017(14) -0.0015(12) -0.0079(15)
C16D 0.018(2) 0.0306(15) 0.0371(16) -0.0057(15) -0.0082(15) 0.0037(12)
C17D 0.0299(15) 0.0127(17) 0.0299(14) 0.0041(13) -0.0044(12) 0.0005(14)

loop_
_atom_type_symbol
_atom_type_description
_atom_type_scat_dispersion_real
_atom_type_scat_dispersion_imag
_atom_type_scat_source
C C 0.0033 0.0016 'International Tables Vol C Tables 4.2.6.8 and 6.1.1.4'
H H 0 0 'International Tables Vol C Tables 4.2.6.8 and 6.1.1.4'
O O 0.0106 0.006 'International Tables Vol C Tables 4.2.6.8 and 6.1.1.4'
F F 0.0171 0.0103 'International Tables Vol C Tables 4.2.6.8 and 6.1.1.4'

loop_
_geom_angle_atom_site_label_1
_geom_angle_atom_site_label_2
_geom_angle_atom_site_label_3
_geom_angle
C2A C1A C6A 116.9(2)
C2A C1A C7A 119.2(3)
C6A C1A C7A 123.9(2)
C3A C2A C1A 123.4(3)
C3A C2A H2AA 118.3
C1A C2A H2AA 118.3
C2A C3A C4A 117.0(3)
C2A C3A H3AA 121.5
C4A C3A H3AA 121.5
F1A C4A C5A 119.2(3)
F1A C4A C3A 118.7(3)
C5A C4A C3A 122.0(3)
C4A C5A C6A 119.7(3)
C4A C5A H5AA 120.2
C6A C5A H5AA 120.2
C5A C6A C1A 120.9(2)
C5A C6A H6AA 119.6
C1A C6A H6AA 119.6
C8A C7A C1A 126.1(3)
C8A C7A H7AA 116.9
C1A C7A H7AA 116.9
C7A C8A C9A 118.9(3)
C7A C8A H8AA 120.6
C9A C8A H8AA 120.6
O1A C9A C8A 122.8(3)
O1A C9A C10A 117.8(3)
C8A C9A C10A 119.4(2)
C11A C10A C9A 126.5(3)
C11A C10A H10A 116.8
C9A C10A H10A 116.8
C10A C11A C12A 124.1(3)
C10A C11A H11A 118.0
C12A C11A H11A 118.0
C17A C12A C13A 118.5(2)
C17A C12A C11A 120.7(2)
C13A C12A C11A 120.8(2)
C14A C13A C12A 119.5(2)
C14A C13A H13A 120.3
C12A C13A H13A 120.2
C15A C14A C13A 118.2(3)
C15A C14A H14A 120.9
C13A C14A H14A 120.9
C16A C15A C14A 124.7(3)
C16A C15A F2A 117.9(3)
C14A C15A F2A 117.4(3)
C15A C16A C17A 117.1(3)
C15A C16A H16A 121.5
C17A C16A H16A 121.5
C16A C17A C12A 122.0(2)
C16A C17A H17A 119.0
C12A C17A H17A 119.0
C2B C1B C6B 118.6(2)
C2B C1B C7B 124.2(2)
C6B C1B C7B 117.2(2)
C3B C2B C1B 122.1(3)
C3B C2B H2BA 118.9
C1B C2B H2BA 119.0
C2B C3B C4B 118.8(3)
C2B C3B H3BA 120.6
C4B C3B H3BA 120.6
F1B C4B C3B 119.0(3)
F1B C4B C5B 119.4(3)
C3B C4B C5B 121.5(3)
C4B C5B C6B 118.9(3)
C4B C5B H5BA 120.5
C6B C5B H5BA 120.5
C1B C6B C5B 120.0(3)
C1B C6B H6BA 120.0
C5B C6B H6BA 120.0
C8B C7B C1B 124.2(2)
C8B C7B H7BA 117.9
C1B C7B H7BA 117.9
C7B C8B C9B 128.6(3)
C7B C8B H8BA 115.7
C9B C8B H8BA 115.7
O1B C9B C8B 119.5(2)
O1B C9B C10B 121.3(2)
C8B C9B C10B 119.2(2)
C11B C10B C9B 120.5(2)
C11B C10B H10B 119.7
C9B C10B H10B 119.7
C10B C11B C12B 127.5(2)
C10B C11B H11B 116.2
C12B C11B H11B 116.2
C13B C12B C17B 120.9(2)
C13B C12B C11B 117.4(2)
C17B C12B C11B 121.6(2)
C12B C13B C14B 119.2(3)
C12B C13B H13B 120.4
C14B C13B H13B 120.4
C15B C14B C13B 118.8(3)
C15B C14B H14B 120.6
C13B C14B H14B 120.6
C14B C15B F2B 119.4(3)
C14B C15B C16B 124.2(3)
F2B C15B C16B 116.3(3)
C17B C16B C15B 116.9(3)
C17B C16B H16B 121.6
C15B C16B H16B 121.6
C16B C17B C12B 120.0(2)
C16B C17B H17B 120.0
C12B C17B H17B 120.0
C2C C1C C6C 120.0
C2C C1C C7CA 124.98(18)
C6C C1C C7CA 114.90(18)
C3C C2C C1C 120.0
C3C C2C H2CA 120.0
C1C C2C H2CA 120.0
C2C C3C C4C 120.0
C2C C3C H3CA 120.0
C4C C3C H3CA 120.0
F1CA C4C C3C 119.7(2)
F1CA C4C C5C 120.3(2)
C3C C4C C5C 120.0
C6C C5C C4C 120.0
C6C C5C H5CA 120.0
C4C C5C H5CA 120.0
C5C C6C C1C 120.0
C5C C6C H6CA 120.0
C1C C6C H6CA 120.0
C2CD C1CD C6CD 120.0
C2CD C1CD C7CB 130.2(4)
C6CD C1CD C7CB 109.7(4)
C3CD C2CD C1CD 120.0
C3CD C2CD H2CB 120.0
C1CD C2CD H2CB 120.0
C4CD C3CD C2CD 120.0
C4CD C3CD H3CB 120.0
C2CD C3CD H3CB 120.0
F1CB C4CD C3CD 111.7(5)
F1CB C4CD C5CD 128.2(5)
C3CD C4CD C5CD 120.0
C6CD C5CD C4CD 120.0
C6CD C5CD H5CB 120.0
C4CD C5CD H5CB 120.0
C5CD C6CD C1CD 120.0
C5CD C6CD H6CB 120.0
C1CD C6CD H6CB 120.0
O1CA C9C O1CB 32.6(3)
O1CA C9C C10D 95.0(4)
O1CB C9C C10D 127.5(5)
O1CA C9C C8CA 117.7(3)
O1CB C9C C8CA 85.1(4)
C10D C9C C8CA 147.4(4)
O1CA C9C C8CB 141.4(5)
O1CB C9C C8CB 109.6(6)
C10D C9C C8CB 122.1(6)
C8CA C9C C8CB 26.2(4)
O1CA C9C C10C 123.9(4)
O1CB C9C C10C 155.5(5)
C10D C9C C10C 30.2(4)
C8CA C9C C10C 118.0(3)
C8CB C9C C10C 94.5(4)
C8CA C7CA C1C 123.6(3)
C8CA C7CA H7CA 118.2
C1C C7CA H7CA 118.2
C7CA C8CA C9C 127.4(4)
C7CA C8CA H8CA 116.3
C9C C8CA H8CA 116.3
C11C C10C C9C 117.4(3)
C11C C10C H10C 121.3
C9C C10C H10C 121.3
C10C C11C C12C 123.3(3)
C10C C11C H11C 118.3
C12C C11C H11C 118.3
C8CB C7CB C1CD 140.8(9)
C8CB C7CB H7CB 109.6
C1CD C7CB H7CB 109.6
C7CB C8CB C9C 128.7(9)
C7CB C8CB H8CB 115.7
C9C C8CB H8CB 115.7
C11D C10D C9C 123.5(7)
C11D C10D H10D 118.3
C9C C10D H10D 118.3
C10D C11D C12D 126.6(7)
C10D C11D H11D 116.7
C12D C11D H11D 116.7
C13C C12C C17C 120.0
C13C C12C C11C 114.99(17)
C17C C12C C11C 124.87(17)
C12C C13C C14C 120.0
C12C C13C H13C 120.0
C14C C13C H13C 120.0
C15C C14C C13C 120.0
C15C C14C H14C 120.0
C13C C14C H14C 120.0
F2CA C15C C16C 118.8(2)
F2CA C15C C14C 121.1(2)
C16C C15C C14C 120.0
C15C C16C C17C 120.0
C15C C16C H16C 120.0
C17C C16C H16C 120.0
C16C C17C C12C 120.0
C16C C17C H17C 120.0
C12C C17C H17C 120.0
C13D C12D C17D 120.0
C13D C12D C11D 111.5(4)
C17D C12D C11D 128.5(4)
C14D C13D C12D 120.0
C14D C13D H13D 120.0
C12D C13D H13D 120.0
C13D C14D C15D 120.0
C13D C14D H14D 120.0
C15D C14D H14D 120.0
F2CB C15D C14D 129.0(5)
F2CB C15D C16D 111.0(5)
C14D C15D C16D 120.0
C17D C16D C15D 120.0
C17D C16D H16D 120.0
C15D C16D H16D 120.0
C16D C17D C12D 120.0
C16D C17D H17D 120.0
C12D C17D H17D 120.0

loop_
_geom_bond_atom_site_label_1
_geom_bond_atom_site_label_2
_geom_bond_distance
F1A C4A 1.354(3)
F2A C15A 1.379(3)
O1A C9A 1.233(4)
C1A C2A 1.397(4)
C1A C6A 1.397(4)
C1A C7A 1.482(4)
C2A C3A 1.360(4)
C2A H2AA 0.9500
C3A C4A 1.395(4)
C3A H3AA 0.9500
C4A C5A 1.360(4)
C5A C6A 1.372(4)
C5A H5AA 0.9500
C6A H6AA 0.9500
C7A C8A 1.293(4)
C7A H7AA 0.9500
C8A C9A 1.486(4)
C8A H8AA 0.9500
C9A C10A 1.491(4)
C10A C11A 1.309(4)
C10A H10A 0.9500
C11A C12A 1.473(4)
C11A H11A 0.9500
C12A C17A 1.399(4)
C12A C13A 1.417(4)
C13A C14A 1.399(4)
C13A H13A 0.9500
C14A C15A 1.376(4)
C14A H14A 0.9500
C15A C16A 1.356(4)
C16A C17A 1.389(4)
C16A H16A 0.9500
C17A H17A 0.9500
F1B C4B 1.342(3)
F2B C15B 1.367(3)
O1B C9B 1.220(3)
C1B C2B 1.385(4)
C1B C6B 1.389(4)
C1B C7B 1.471(4)
C2B C3B 1.363(4)
C2B H2BA 0.9500
C3B C4B 1.368(4)
C3B H3BA 0.9500
C4B C5B 1.385(4)
C5B C6B 1.392(4)
C5B H5BA 0.9500
C6B H6BA 0.9500
C7B C8B 1.338(4)
C7B H7BA 0.9500
C8B C9B 1.457(3)
C8B H8BA 0.9500
C9B C10B 1.485(4)
C10B C11B 1.349(4)
C10B H10B 0.9500
C11B C12B 1.470(4)
C11B H11B 0.9500
C12B C13B 1.389(4)
C12B C17B 1.404(4)
C13B C14B 1.403(4)
C13B H13B 0.9500
C14B C15B 1.349(4)
C14B H14B 0.9500
C15B C16B 1.403(4)
C16B C17B 1.392(4)
C16B H16B 0.9500
C17B H17B 0.9500
F1CA C4C 1.313(3)
F2CA C15C 1.343(3)
O1CA C9C 1.197(4)
F1CB C4CD 1.348(8)
F2CB C15D 1.356(7)
O1CB C9C 1.331(8)
C1C C2C 1.3900
C1C C6C 1.3900
C1C C7CA 1.491(4)
C2C C3C 1.3900
C2C H2CA 0.9500
C3C C4C 1.3900
C3C H3CA 0.9500
C4C C5C 1.3900
C5C C6C 1.3900
C5C H5CA 0.9500
C6C H6CA 0.9500
C1CD C2CD 1.3900
C1CD C6CD 1.3900
C1CD C7CB 1.438(10)
C2CD C3CD 1.3900
C2CD H2CB 0.9500
C3CD C4CD 1.3900
C3CD H3CB 0.9500
C4CD C5CD 1.3900
C5CD C6CD 1.3900
C5CD H5CB 0.9500
C6CD H6CB 0.9500
C9C C10D 1.437(9)
C9C C8CA 1.449(5)
C9C C8CB 1.462(10)
C9C C10C 1.523(5)
C7CA C8CA 1.331(6)
C7CA H7CA 0.9500
C8CA H8CA 0.9500
C10C C11C 1.344(5)
C10C H10C 0.9500
C11C C12C 1.452(4)
C11C H11C 0.9500
C7CB C8CB 1.342(12)
C7CB H7CB 0.9500
C8CB H8CB 0.9500
C10D C11D 1.327(12)
C10D H10D 0.9500
C11D C12D 1.479(9)
C11D H11D 0.9500
C12C C13C 1.3900
C12C C17C 1.3900
C13C C14C 1.3900
C13C H13C 0.9500
C14C C15C 1.3900
C14C H14C 0.9500
C15C C16C 1.3900
C16C C17C 1.3900
C16C H16C 0.9500
C17C H17C 0.9500
C12D C13D 1.3900
C12D C17D 1.3900
C13D C14D 1.3900
C13D H13D 0.9500
C14D C15D 1.3900
C14D H14D 0.9500
C15D C16D 1.3900
C16D C17D 1.3900
C16D H16D 0.9500
C17D H17D 0.9500

loop_
_geom_hbond_atom_site_label_D
_geom_hbond_atom_site_label_H
_geom_hbond_atom_site_label_A
_geom_hbond_site_symmetry_A
_geom_hbond_distance_DH
_geom_hbond_distance_HA
_geom_hbond_distance_DA
_geom_hbond_angle_DHA
C7CA H7CA O1CB 1_565 0.95 2.38 3.260(8) 153.2
C11D H11D O1CA 1_565 0.95 2.50 3.379(9) 154.2

loop_
_geom_torsion_atom_site_label_1
_geom_torsion_atom_site_label_2
_geom_torsion_atom_site_label_3
_geom_torsion_atom_site_label_4
_geom_torsion
C6A C1A C2A C3A 1.8(4)
C7A C1A C2A C3A -179.6(3)
C1A C2A C3A C4A -1.4(4)
C2A C3A C4A F1A -179.8(2)
C2A C3A C4A C5A -1.5(4)
F1A C4A C5A C6A -177.7(2)
C3A C4A C5A C6A 4.0(4)
C4A C5A C6A C1A -3.7(4)
C2A C1A C6A C5A 0.8(4)
C7A C1A C6A C5A -177.7(2)
C2A C1A C7A C8A 160.4(3)
C6A C1A C7A C8A -21.0(4)
C1A C7A C8A C9A 179.3(2)
C7A C8A C9A O1A -8.8(4)
C7A C8A C9A C10A 170.4(3)
O1A C9A C10A C11A 166.4(3)
C8A C9A C10A C11A -12.9(4)
C9A C10A C11A C12A -179.3(2)
C10A C11A C12A C17A 162.1(3)
C10A C11A C12A C13A -18.7(4)
C17A C12A C13A C14A -1.0(4)
C11A C12A C13A C14A 179.8(2)
C12A C13A C14A C15A 1.2(4)
C13A C14A C15A C16A -1.1(4)
C13A C14A C15A F2A 179.8(2)
C14A C15A C16A C17A 0.7(4)
F2A C15A C16A C17A 179.8(2)
C15A C16A C17A C12A -0.5(4)
C13A C12A C17A C16A 0.7(4)
C11A C12A C17A C16A 179.9(2)
C6B C1B C2B C3B -0.2(4)
C7B C1B C2B C3B -179.3(2)
C1B C2B C3B C4B -0.4(4)
C2B C3B C4B F1B -179.2(3)
C2B C3B C4B C5B 0.6(4)
F1B C4B C5B C6B 179.6(3)
C3B C4B C5B C6B -0.2(4)
C2B C1B C6B C5B 0.6(4)
C7B C1B C6B C5B 179.8(2)
C4B C5B C6B C1B -0.5(4)
C2B C1B C7B C8B -18.2(4)
C6B C1B C7B C8B 162.7(3)
C1B C7B C8B C9B -178.7(2)
C7B C8B C9B O1B 169.0(3)
C7B C8B C9B C10B -12.9(4)
O1B C9B C10B C11B -10.4(4)
C8B C9B C10B C11B 171.5(2)
C9B C10B C11B C12B 179.5(2)
C10B C11B C12B C13B 158.1(3)
C10B C11B C12B C17B -21.8(4)
C17B C12B C13B C14B -0.3(4)
C11B C12B C13B C14B 179.8(2)
C12B C13B C14B C15B -0.6(4)
C13B C14B C15B F2B 179.4(2)
C13B C14B C15B C16B 1.6(5)
C14B C15B C16B C17B -1.7(5)
F2B C15B C16B C17B -179.6(2)
C15B C16B C17B C12B 0.8(4)
C13B C12B C17B C16B 0.1(4)
C11B C12B C17B C16B -180.0(3)
C6C C1C C2C C3C 0.0
C7CA C1C C2C C3C -175.9(2)
C1C C2C C3C C4C 0.0
C2C C3C C4C F1CA 178.6(3)
C2C C3C C4C C5C 0.0
F1CA C4C C5C C6C -178.6(3)
C3C C4C C5C C6C 0.0
C4C C5C C6C C1C 0.0
C2C C1C C6C C5C 0.0
C7CA C1C C6C C5C 176.26(19)
C6CD C1CD C2CD C3CD 0.0
C7CB C1CD C2CD C3CD -175.4(6)
C1CD C2CD C3CD C4CD 0.0
C2CD C3CD C4CD F1CB -177.0(6)
C2CD C3CD C4CD C5CD 0.0
F1CB C4CD C5CD C6CD 176.5(7)
C3CD C4CD C5CD C6CD 0.0
C4CD C5CD C6CD C1CD 0.0
C2CD C1CD C6CD C5CD 0.0
C7CB C1CD C6CD C5CD 176.2(5)
C2C C1C C7CA C8CA -22.0(5)
C6C C1C C7CA C8CA 161.9(3)
C1C C7CA C8CA C9C -177.2(3)
O1CA C9C C8CA C7CA 170.8(4)
O1CB C9C C8CA C7CA 171.6(6)
C10D C9C C8CA C7CA -7.3(12)
C8CB C9C C8CA C7CA 11.5(9)
C10C C9C C8CA C7CA -17.0(6)
O1CA C9C C10C C11C -14.9(6)
O1CB C9C C10C C11C -27.6(14)
C10D C9C C10C C11C 3.9(7)
C8CA C9C C10C C11C 173.4(4)
C8CB C9C C10C C11C 161.2(5)
C9C C10C C11C C12C -178.9(3)
C2CD C1CD C7CB C8CB 159.8(10)
C6CD C1CD C7CB C8CB -15.9(13)
C1CD C7CB C8CB C9C -174.4(8)
O1CA C9C C8CB C7CB -24.8(16)
O1CB C9C C8CB C7CB -15.8(12)
C10D C9C C8CB C7CB 173.5(9)
C8CA C9C C8CB C7CB 5.4(6)
C10C C9C C8CB C7CB 160.3(10)
O1CA C9C C10D C11D 169.9(8)
O1CB C9C C10D C11D 169.7(8)
C8CA C9C C10D C11D -11.8(15)
C8CB C9C C10D C11D -21.4(11)
C10C C9C C10D C11D 5.5(5)
C9C C10D C11D C12D -173.8(6)
C10C C11C C12C C13C 163.8(3)
C10C C11C C12C C17C -20.5(4)
C17C C12C C13C C14C 0.0
C11C C12C C13C C14C 175.9(2)
C12C C13C C14C C15C 0.0
C13C C14C C15C F2CA 176.7(3)
C13C C14C C15C C16C 0.0
F2CA C15C C16C C17C -176.7(3)
C14C C15C C16C C17C 0.0
C15C C16C C17C C12C 0.0
C13C C12C C17C C16C 0.0
C11C C12C C17C C16C -175.4(2)
C10D C11D C12D C13D -23.1(10)
C10D C11D C12D C17D 158.8(7)
C17D C12D C13D C14D 0.0
C11D C12D C13D C14D -178.3(4)
C12D C13D C14D C15D 0.0
C13D C14D C15D F2CB 179.2(7)
C13D C14D C15D C16D 0.0
F2CB C15D C16D C17D -179.3(5)
C14D C15D C16D C17D 0.0
C15D C16D C17D C12D 0.0
C13D C12D C17D C16D 0.0
C11D C12D C17D C16D 178.0(5)
